data_4074254
loop_
_publ_author_name
'Ma, Liping'
'Zhang, Jie'
'Zhang, Zhengxing'
'Cai, Ruifang'
'Chen, Zhenxia'
'Zhou, Xigeng'

_publ_section_title
;
 Reactivity of Organolanthanide Derivatives Containing
 theo-Aminothiophenolate Ligand toward Carbodiimide
;
_journal_issue 19
_journal_name_full Organometallics
_journal_page_first 4571
_journal_paper_doi 10.1021/om060491h
_journal_volume 25
_journal_year 2006
_chemical_formula_sum 'C44 H56 Dy2 N2 O3 S2'
_chemical_formula_weight 1050.03
_chemical_name_systematic
; 
 ? 
;
_space_group_IT_number 4
_symmetry_cell_setting monoclinic
_symmetry_space_group_name_Hall 'P 2yb'
_symmetry_space_group_name_H-M 'P 1 21 1'
_atom_sites_solution_hydrogens geom
_atom_sites_solution_primary direct
_atom_sites_solution_secondary difmap
_audit_creation_method SHELXL-97
_cell_angle_alpha 90.00
_cell_angle_beta 92.591(6)
_cell_angle_gamma 90.00
_cell_formula_units_Z 2
_cell_length_a 10.605(5)
_cell_length_b 16.487(7)
_cell_length_c 12.692(6)
_cell_measurement_reflns_used 918
_cell_measurement_temperature 293(2)
_cell_measurement_theta_max 25.383
_cell_measurement_theta_min 2.285
_cell_volume 2216.9(18)
_computing_cell_refinement 'Bruker SMART'
_computing_data_collection 'Bruker SMART'
_computing_data_reduction 'Bruker SHELXTL'
_computing_molecular_graphics 'Bruker SHELXTL'
_computing_publication_material 'Bruker SHELXTL'
_computing_structure_refinement 'SHELXL-97 (Sheldrick, 1997)'
_computing_structure_solution 'SHELXS-97 (Sheldrick, 1990)'
_diffrn_ambient_temperature 293(2)
_diffrn_measured_fraction_theta_full 0.997
_diffrn_measured_fraction_theta_max 0.997
_diffrn_measurement_device_type 'CCD area detector'
_diffrn_measurement_method 'phi and omega scans'
_diffrn_radiation_monochromator graphite
_diffrn_radiation_source 'fine-focus sealed tube'
_diffrn_radiation_type MoK\a
_diffrn_radiation_wavelength 0.71073
_diffrn_reflns_av_R_equivalents 0.0407
_diffrn_reflns_av_sigmaI/netI 0.0513
_diffrn_reflns_limit_h_max 12
_diffrn_reflns_limit_h_min -8
_diffrn_reflns_limit_k_max 19
_diffrn_reflns_limit_k_min -17
_diffrn_reflns_limit_l_max 15
_diffrn_reflns_limit_l_min -15
_diffrn_reflns_number 9255
_diffrn_reflns_theta_full 25.01
_diffrn_reflns_theta_max 25.01
_diffrn_reflns_theta_min 1.61
_diffrn_standards_decay_% 7.43
_exptl_absorpt_coefficient_mu 3.477
_exptl_absorpt_correction_T_max 0.6236
_exptl_absorpt_correction_T_min 0.3368
_exptl_absorpt_correction_type multi-scan
_exptl_absorpt_process_details sadabs
_exptl_crystal_density_diffrn 1.573
_exptl_crystal_density_method 'not measured'
_exptl_crystal_F_000 1044
_exptl_crystal_size_max 0.40
_exptl_crystal_size_mid 0.20
_exptl_crystal_size_min 0.15
_refine_diff_density_max 1.992
_refine_diff_density_min -1.158
_refine_diff_density_rms 0.126
_refine_ls_abs_structure_details 'Flack H D (1983), Acta Cryst. A39, 876-881'
_refine_ls_abs_structure_Flack 0.09(2)
_refine_ls_extinction_method none
_refine_ls_goodness_of_fit_ref 0.998
_refine_ls_hydrogen_treatment mixed
_refine_ls_matrix_type full
_refine_ls_number_parameters 470
_refine_ls_number_reflns 7421
_refine_ls_number_restraints 1
_refine_ls_restrained_S_all 0.998
_refine_ls_R_factor_all 0.0605
_refine_ls_R_factor_gt 0.0494
_refine_ls_shift/su_max 0.004
_refine_ls_shift/su_mean 0.000
_refine_ls_structure_factor_coef Fsqd
_refine_ls_weighting_details 'calc w=1/[\s^2^(Fo^2^)+(0.0884P)^2^+0.0000P] where P=(Fo^2^+2Fc^2^)/3'
_refine_ls_weighting_scheme calc
_refine_ls_wR_factor_gt 0.1205
_refine_ls_wR_factor_ref 0.1290
_reflns_number_gt 6337
_reflns_number_total 7421
_reflns_threshold_expression >2sigma(I)
_cod_data_source_file om060491hsi20060717_022540.cif
_cod_data_source_block f31225a
_cod_depositor_comments
;
The following automatic conversions were performed:

'_symmetry_cell_setting' value 'Monoclinic' changed to 'monoclinic'
according to /home/saulius/struct/CIF-dictionaries/cif_core.dic
dictionary named 'cif_core.dic' version 2.4.1 from 2010-06-29.

Automatic conversion script
Id: cif_fix_values 1715 2011-07-08 13:25:40Z adriana 
;
_cod_original_cell_volume 2216.9(17)
_cod_original_sg_symbol_H-M P2(1)
_cod_database_code 4074254

loop_
_symmetry_equiv_pos_as_xyz
'x, y, z'
'-x, y+1/2, -z'

loop_
_atom_site_label
_atom_site_type_symbol
_atom_site_fract_x
_atom_site_fract_y
_atom_site_fract_z
_atom_site_U_iso_or_equiv
_atom_site_adp_type
_atom_site_occupancy
_atom_site_symmetry_multiplicity
_atom_site_calc_flag
_atom_site_refinement_flags
Dy1 Dy -0.08051(5) 0.74958(3) 0.21435(4) 0.04979(15) Uani 1 1 d .
Dy2 Dy 0.25211(5) 0.56967(3) 0.26056(4) 0.05094(15) Uani 1 1 d .
N1 N 0.0381(11) 0.8812(7) 0.2235(8) 0.065(3) Uani 1 1 d .
H1A H 0.0577 0.8949 0.1576 0.078 Uiso 1 1 calc R
H1B H -0.0141 0.9197 0.2466 0.078 Uiso 1 1 calc R
N2 N 0.1450(9) 0.4355(6) 0.2264(8) 0.057(2) Uani 1 1 d .
H2A H 0.1431 0.4254 0.1566 0.069 Uiso 1 1 calc R
H2B H 0.1911 0.3962 0.2588 0.069 Uiso 1 1 calc R
S1 S 0.1800(3) 0.73172(16) 0.2147(2) 0.0565(7) Uani 1 1 d .
S2 S 0.0021(3) 0.58291(17) 0.1759(2) 0.0520(6) Uani 1 1 d .
C1 C -0.2510(18) 0.7128(14) 0.3490(15) 0.091(5) Uani 1 1 d .
H1C H -0.3284 0.6818 0.3337 0.110 Uiso 1 1 calc R
C2 C -0.240(2) 0.7999(15) 0.3507(15) 0.106(7) Uani 1 1 d .
H2C H -0.3086 0.8389 0.3375 0.128 Uiso 1 1 calc R
C3 C -0.124(3) 0.8154(14) 0.4023(15) 0.108(7) Uani 1 1 d .
H3A H -0.0944 0.8691 0.4257 0.130 Uiso 1 1 calc R
C4 C -0.0643(15) 0.7453(15) 0.4254(10) 0.088(4) Uani 1 1 d .
H4A H 0.0133 0.7390 0.4696 0.106 Uiso 1 1 calc R
C5 C -0.146(2) 0.6849(10) 0.3953(12) 0.095(6) Uani 1 1 d .
H5A H -0.1322 0.6278 0.4138 0.114 Uiso 1 1 calc R
C6 C -0.188(3) 0.8428(11) 0.0664(17) 0.132(11) Uani 1 1 d .
H6A H -0.1961 0.9020 0.0681 0.158 Uiso 1 1 calc R
C7 C -0.281(2) 0.7852(19) 0.0906(16) 0.124(9) Uani 1 1 d .
H7A H -0.3642 0.7990 0.1162 0.149 Uiso 1 1 calc R
C8 C -0.2503(17) 0.7157(12) 0.0599(13) 0.086(5) Uani 1 1 d .
H8A H -0.3059 0.6682 0.0582 0.103 Uiso 1 1 calc R
C9 C -0.1382(18) 0.7203(11) 0.0115(11) 0.082(5) Uani 1 1 d .
H9A H -0.1022 0.6759 -0.0287 0.098 Uiso 1 1 calc R
C10 C -0.0957(18) 0.7965(17) 0.0109(13) 0.108(7) Uani 1 1 d .
H10A H -0.0272 0.8180 -0.0303 0.130 Uiso 1 1 calc R
C11 C 0.1535(14) 0.8826(7) 0.2901(9) 0.062(3) Uani 1 1 d .
C12 C 0.1903(17) 0.9505(8) 0.3499(12) 0.086(5) Uani 1 1 d .
H12 H 0.1363 0.9947 0.3538 0.103 Uiso 1 1 calc R
C13 C 0.308(2) 0.9519(11) 0.4040(15) 0.114(7) Uani 1 1 d .
H13 H 0.3340 0.9973 0.4429 0.137 Uiso 1 1 calc R
C14 C 0.383(2) 0.8879(12) 0.3989(14) 0.104(6) Uani 1 1 d .
H14 H 0.4610 0.8890 0.4350 0.124 Uiso 1 1 calc R
C15 C 0.3485(15) 0.8196(9) 0.3423(12) 0.080(4) Uani 1 1 d .
H15 H 0.4035 0.7757 0.3412 0.096 Uiso 1 1 calc R
C16 C 0.2333(13) 0.8154(7) 0.2868(9) 0.058(3) Uani 1 1 d .
C17 C 0.1628(19) 0.5647(16) 0.4546(9) 0.103(6) Uani 1 1 d .
H17A H 0.0749 0.5665 0.4754 0.124 Uiso 1 1 calc R
C18 C 0.255(3) 0.6309(11) 0.4530(12) 0.101(7) Uani 1 1 d .
H18A H 0.2355 0.6876 0.4684 0.121 Uiso 1 1 calc R
C19 C 0.3721(19) 0.6034(13) 0.4420(14) 0.093(5) Uani 1 1 d .
H19A H 0.4493 0.6358 0.4506 0.111 Uiso 1 1 calc R
C20 C 0.367(2) 0.5178(14) 0.4384(15) 0.110(7) Uani 1 1 d .
H20A H 0.4395 0.4811 0.4435 0.132 Uiso 1 1 calc R
C21 C 0.244(2) 0.4955(11) 0.4449(12) 0.091(6) Uani 1 1 d .
H21A H 0.2162 0.4393 0.4534 0.109 Uiso 1 1 calc R
C22 C 0.419(3) 0.6185(10) 0.134(2) 0.23(3) Uani 1 1 d G
H22A H 0.4384 0.6754 0.1197 0.275 Uiso 1 1 calc R
C23 C 0.4821(14) 0.5729(16) 0.2005(18) 0.208(19) Uani 1 1 d G
H23A H 0.5558 0.5901 0.2442 0.250 Uiso 1 1 calc R
C24 C 0.4500(18) 0.4986(13) 0.1818(16) 0.107(6) Uani 1 1 d G
H24A H 0.4933 0.4507 0.2114 0.128 Uiso 1 1 calc R
C25 C 0.3670(18) 0.4983(14) 0.1043(17) 0.174(18) Uani 1 1 d G
H25A H 0.3366 0.4501 0.0659 0.209 Uiso 1 1 calc R
C26 C 0.3479(18) 0.572(2) 0.0750(13) 0.29(4) Uani 1 1 d G
H26A H 0.3030 0.5893 0.0095 0.346 Uiso 1 1 calc R
C27 C 0.0183(11) 0.4320(7) 0.2622(8) 0.053(3) Uani 1 1 d .
C28 C -0.0253(14) 0.3662(8) 0.3156(11) 0.071(4) Uani 1 1 d .
H28 H 0.0287 0.3229 0.3308 0.086 Uiso 1 1 calc R
C29 C -0.1455(14) 0.3633(9) 0.3463(13) 0.080(4) Uani 1 1 d .
H29 H -0.1740 0.3191 0.3842 0.096 Uiso 1 1 calc R
C30 C -0.2265(15) 0.4281(11) 0.3202(13) 0.084(4) Uani 1 1 d .
H30 H -0.3102 0.4264 0.3391 0.101 Uiso 1 1 calc R
C31 C -0.1834(12) 0.4931(8) 0.2676(10) 0.062(3) Uani 1 1 d .
H31 H -0.2388 0.5353 0.2506 0.074 Uiso 1 1 calc R
C32 C -0.0614(11) 0.4988(7) 0.2387(9) 0.051(3) Uani 1 1 d .
O1 O 0.1731(14) 0.9129(8) 0.0277(11) 0.102(3) Uani 1 1 d .
C33 C 0.243(2) 0.9831(13) 0.0426(17) 0.111(6) Uani 1 1 d .
H33A H 0.2102 1.0153 0.0992 0.133 Uiso 1 1 calc R
H33B H 0.2403 1.0155 -0.0213 0.133 Uiso 1 1 calc R
C34 C 0.372(3) 0.958(2) 0.070(2) 0.148(11) Uani 1 1 d .
H34A H 0.4323 0.9917 0.0349 0.177 Uiso 1 1 calc R
H34B H 0.3897 0.9603 0.1453 0.177 Uiso 1 1 calc R
C35 C 0.377(3) 0.8756(16) 0.032(3) 0.143(9) Uani 1 1 d .
H35A H 0.3926 0.8385 0.0907 0.171 Uiso 1 1 calc R
H35B H 0.4436 0.8694 -0.0169 0.171 Uiso 1 1 calc R
C36 C 0.252(3) 0.8590(12) -0.0209(15) 0.125(8) Uani 1 1 d .
H36A H 0.2534 0.8694 -0.0961 0.149 Uiso 1 1 calc R
H36B H 0.2261 0.8034 -0.0098 0.149 Uiso 1 1 calc R
O2 O 0.327(2) 0.3034(10) 0.2902(11) 0.159(8) Uani 1 1 d .
C37 C 0.364(4) 0.249(3) 0.2099(17) 0.22(2) Uani 1 1 d .
H37A H 0.3122 0.2561 0.1457 0.263 Uiso 1 1 calc R
H37B H 0.4521 0.2568 0.1942 0.263 Uiso 1 1 calc R
C38 C 0.345(5) 0.1741(19) 0.254(4) 0.26(3) Uani 1 1 d .
H38A H 0.2583 0.1570 0.2421 0.310 Uiso 1 1 calc R
H38B H 0.3998 0.1339 0.2239 0.310 Uiso 1 1 calc R
C39 C 0.373(6) 0.183(2) 0.358(3) 0.26(3) Uani 1 1 d .
H39A H 0.4562 0.1605 0.3757 0.315 Uiso 1 1 calc R
H39B H 0.3117 0.1544 0.3985 0.315 Uiso 1 1 calc R
C40 C 0.371(4) 0.2666(16) 0.3801(18) 0.180(14) Uani 1 1 d .
H40A H 0.3155 0.2777 0.4371 0.216 Uiso 1 1 calc R
H40B H 0.4549 0.2859 0.4004 0.216 Uiso 1 1 calc R
O3 O 0.873(2) 0.0274(10) 0.2211(19) 0.173(9) Uani 1 1 d .
C41 C 0.752(3) 0.052(2) 0.2525(18) 0.139(10) Uani 1 1 d .
H41A H 0.6861 0.0251 0.2104 0.166 Uiso 1 1 calc R
H41B H 0.7418 0.0394 0.3262 0.166 Uiso 1 1 calc R
C42 C 0.749(4) 0.137(2) 0.236(2) 0.178(16) Uani 1 1 d .
H42A H 0.7367 0.1648 0.3015 0.214 Uiso 1 1 calc R
H42B H 0.6797 0.1506 0.1862 0.214 Uiso 1 1 calc R
C43 C 0.870(5) 0.159(2) 0.193(4) 0.26(3) Uani 1 1 d .
H43A H 0.8575 0.1817 0.1227 0.307 Uiso 1 1 calc R
H43B H 0.9133 0.1986 0.2379 0.307 Uiso 1 1 calc R
C44 C 0.932(3) 0.0943(15) 0.190(4) 0.215(19) Uani 1 1 d .
H44A H 1.0087 0.1010 0.2343 0.258 Uiso 1 1 calc R
H44B H 0.9577 0.0861 0.1183 0.258 Uiso 1 1 calc R

loop_
_atom_site_aniso_label
_atom_site_aniso_U_11
_atom_site_aniso_U_22
_atom_site_aniso_U_33
_atom_site_aniso_U_23
_atom_site_aniso_U_13
_atom_site_aniso_U_12
Dy1 0.0416(3) 0.0535(3) 0.0544(3) -0.0010(2) 0.0036(2) 0.0040(3)
Dy2 0.0332(3) 0.0555(3) 0.0640(3) 0.0056(2) 0.0012(2) 0.0006(2)
N1 0.068(8) 0.057(6) 0.071(6) -0.002(5) 0.002(5) -0.001(5)
N2 0.037(5) 0.061(6) 0.074(6) -0.005(5) 0.006(4) 0.002(5)
S1 0.0427(16) 0.0546(18) 0.0721(16) 0.0009(12) -0.0003(13) -0.0014(12)
S2 0.0371(14) 0.0507(15) 0.0677(15) 0.0025(12) -0.0012(12) -0.0011(12)
C1 0.051(10) 0.125(15) 0.100(12) -0.004(11) 0.019(9) 0.002(10)
C2 0.093(15) 0.135(19) 0.096(12) 0.007(12) 0.054(11) 0.039(14)
C3 0.13(2) 0.107(15) 0.090(12) -0.049(11) 0.057(12) -0.036(14)
C4 0.078(10) 0.121(13) 0.066(7) -0.014(10) 0.015(7) -0.007(12)
C5 0.15(2) 0.070(10) 0.067(8) -0.005(7) 0.054(11) -0.010(11)
C6 0.23(3) 0.058(9) 0.100(13) -0.003(8) -0.078(18) 0.030(14)
C7 0.106(17) 0.17(2) 0.093(12) -0.014(14) -0.024(11) 0.082(17)
C8 0.065(11) 0.103(12) 0.088(10) -0.004(8) -0.020(9) -0.016(9)
C9 0.081(12) 0.104(12) 0.060(7) -0.003(7) -0.006(8) 0.033(10)
C10 0.074(12) 0.18(2) 0.071(9) 0.048(12) -0.029(9) -0.039(13)
C11 0.082(10) 0.043(6) 0.061(6) 0.005(5) 0.010(6) -0.010(6)
C12 0.103(13) 0.057(8) 0.096(10) -0.002(7) -0.016(9) -0.009(8)
C13 0.16(2) 0.073(11) 0.104(12) 0.002(9) -0.036(13) -0.044(12)
C14 0.113(15) 0.086(12) 0.108(12) -0.002(10) -0.033(11) -0.030(11)
C15 0.068(10) 0.076(9) 0.095(10) 0.012(8) -0.007(8) -0.009(8)
C16 0.060(8) 0.054(7) 0.060(6) 0.003(5) 0.005(6) -0.016(6)
C17 0.119(14) 0.147(17) 0.042(6) 0.020(9) 0.003(7) 0.028(16)
C18 0.16(2) 0.078(10) 0.063(8) -0.007(7) -0.009(11) -0.011(13)
C19 0.068(12) 0.105(13) 0.102(11) 0.003(9) -0.026(10) -0.020(10)
C20 0.094(16) 0.129(17) 0.105(13) 0.024(12) -0.027(11) 0.034(14)
C21 0.120(17) 0.080(10) 0.072(9) 0.029(8) -0.013(10) -0.029(11)
C22 0.25(4) 0.060(12) 0.40(6) 0.07(2) 0.27(4) 0.061(18)
C23 0.060(13) 0.23(3) 0.34(5) -0.16(4) 0.12(2) -0.05(2)
C24 0.080(14) 0.116(16) 0.126(15) 0.005(12) 0.022(12) 0.037(12)
C25 0.091(19) 0.25(4) 0.19(3) -0.16(3) 0.082(18) -0.07(2)
C26 0.12(3) 0.66(11) 0.094(15) 0.09(4) 0.066(16) 0.15(5)
C27 0.047(7) 0.050(6) 0.062(6) -0.002(5) 0.001(5) -0.007(5)
C28 0.058(9) 0.066(8) 0.090(9) 0.010(6) -0.006(7) 0.004(6)
C29 0.054(9) 0.078(9) 0.108(11) 0.027(8) 0.003(8) -0.014(7)
C30 0.048(8) 0.100(11) 0.105(11) 0.004(9) 0.009(8) -0.002(8)
C31 0.043(7) 0.067(8) 0.075(7) 0.003(6) 0.008(6) 0.000(6)
C32 0.036(6) 0.059(6) 0.057(5) -0.012(5) 0.001(5) 0.000(5)
O1 0.105(9) 0.083(7) 0.119(8) 0.015(6) 0.020(7) 0.003(7)
C33 0.115(18) 0.100(14) 0.118(13) 0.025(10) 0.018(12) -0.027(12)
C34 0.102(19) 0.21(3) 0.137(18) 0.007(19) 0.021(15) -0.07(2)
C35 0.11(2) 0.122(19) 0.20(3) 0.030(18) 0.048(19) 0.013(16)
C36 0.20(3) 0.093(13) 0.082(11) 0.011(9) 0.030(14) 0.021(15)
O2 0.25(2) 0.119(11) 0.108(9) -0.007(8) -0.005(11) 0.108(13)
C37 0.30(4) 0.27(4) 0.088(13) -0.03(2) -0.002(19) 0.17(4)
C38 0.37(6) 0.10(2) 0.29(5) 0.06(3) -0.15(4) -0.06(3)
C39 0.47(8) 0.16(3) 0.16(3) 0.04(2) -0.04(4) 0.08(4)
C40 0.31(4) 0.12(2) 0.098(14) -0.003(12) -0.054(19) 0.02(2)
O3 0.169(17) 0.089(11) 0.27(2) 0.038(12) 0.104(17) 0.041(11)
C41 0.14(2) 0.17(3) 0.111(15) -0.001(14) 0.037(14) 0.001(19)
C42 0.24(4) 0.14(3) 0.15(2) -0.002(17) 0.05(2) 0.10(3)
C43 0.27(6) 0.10(2) 0.41(7) 0.00(3) 0.13(5) 0.00(3)
C44 0.19(3) 0.070(15) 0.39(6) 0.03(2) 0.07(3) -0.002(17)

loop_
_atom_type_symbol
_atom_type_description
_atom_type_scat_dispersion_real
_atom_type_scat_dispersion_imag
_atom_type_scat_source
C C 0.0033 0.0016 'International Tables Vol C Tables 4.2.6.8 and 6.1.1.4'
H H 0.0000 0.0000 'International Tables Vol C Tables 4.2.6.8 and 6.1.1.4'
N N 0.0061 0.0033 'International Tables Vol C Tables 4.2.6.8 and 6.1.1.4'
S S 0.1246 0.1234 'International Tables Vol C Tables 4.2.6.8 and 6.1.1.4'
Dy Dy -0.1892 4.4098 'International Tables Vol C Tables 4.2.6.8 and 6.1.1.4'
O O 0.0106 0.0060 'International Tables Vol C Tables 4.2.6.8 and 6.1.1.4'

loop_
_geom_angle_atom_site_label_1
_geom_angle_atom_site_label_2
_geom_angle_atom_site_label_3
_geom_angle
N1 Dy1 C2 91.9(6)
N1 Dy1 C1 122.0(6)
C2 Dy1 C1 32.0(6)
N1 Dy1 C6 74.2(6)
C2 Dy1 C6 90.9(9)
C1 Dy1 C6 108.1(10)
N1 Dy1 C5 117.2(5)
C2 Dy1 C5 49.5(6)
C1 Dy1 C5 29.1(6)
C6 Dy1 C5 136.7(10)
N1 Dy1 C7 102.9(8)
C2 Dy1 C7 78.2(7)
C1 Dy1 C7 83.0(8)
C6 Dy1 C7 31.0(8)
C5 Dy1 C7 111.6(9)
N1 Dy1 C8 122.5(5)
C2 Dy1 C8 96.8(7)
C1 Dy1 C8 88.2(6)
C6 Dy1 C8 49.0(6)
C5 Dy1 C8 111.1(7)
C7 Dy1 C8 27.4(6)
N1 Dy1 C9 107.1(5)
C2 Dy1 C9 124.8(7)
C1 Dy1 C9 117.0(6)
C6 Dy1 C9 49.2(5)
C5 Dy1 C9 135.0(6)
C7 Dy1 C9 47.5(6)
C8 Dy1 C9 29.7(5)
N1 Dy1 C3 73.4(5)
C2 Dy1 C3 30.5(7)
C1 Dy1 C3 50.3(6)
C6 Dy1 C3 108.1(8)
C5 Dy1 C3 47.9(5)
C7 Dy1 C3 105.8(8)
C8 Dy1 C3 127.1(8)
C9 Dy1 C3 153.2(7)
N1 Dy1 C4 88.1(5)
C2 Dy1 C4 50.1(6)
C1 Dy1 C4 49.8(5)
C6 Dy1 C4 137.1(8)
C5 Dy1 C4 29.6(6)
C7 Dy1 C4 127.7(6)
C8 Dy1 C4 137.9(6)
C9 Dy1 C4 164.6(6)
C3 Dy1 C4 29.1(6)
N1 Dy1 C10 78.7(6)
C2 Dy1 C10 122.1(7)
C1 Dy1 C10 132.9(6)
C6 Dy1 C10 31.4(7)
C5 Dy1 C10 159.9(6)
C7 Dy1 C10 50.0(7)
C8 Dy1 C10 49.1(6)
C9 Dy1 C10 28.9(6)
C3 Dy1 C10 137.0(9)
C4 Dy1 C10 164.8(8)
N1 Dy1 S1 66.1(3)
C2 Dy1 S1 135.0(6)
C1 Dy1 S1 133.7(5)
C6 Dy1 S1 117.3(9)
C5 Dy1 S1 104.7(6)
C7 Dy1 S1 142.7(6)
C8 Dy1 S1 128.2(5)
C9 Dy1 S1 99.7(4)
C3 Dy1 S1 104.6(6)
C4 Dy1 S1 88.7(4)
C10 Dy1 S1 92.8(5)
N2 Dy2 C22 119.1(6)
N2 Dy2 C23 113.0(5)
C22 Dy2 C23 29.0(3)
N2 Dy2 C26 92.9(8)
C22 Dy2 C26 28.8(3)
C23 Dy2 C26 47.4(4)
N2 Dy2 C19 122.1(5)
C22 Dy2 C19 99.2(9)
C23 Dy2 C19 80.2(7)
C26 Dy2 C19 126.3(7)
N2 Dy2 C24 84.5(6)
C22 Dy2 C24 47.2(4)
C23 Dy2 C24 28.6(3)
C26 Dy2 C24 46.9(4)
C19 Dy2 C24 93.7(7)
N2 Dy2 C18 118.8(5)
C22 Dy2 C18 118.4(9)
C23 Dy2 C18 106.9(7)
C26 Dy2 C18 147.1(9)
C19 Dy2 C18 29.2(6)
C24 Dy2 C18 122.8(8)
N2 Dy2 C21 73.3(5)
C22 Dy2 C21 138.3(9)
C23 Dy2 C21 109.8(9)
C26 Dy2 C21 146.8(7)
C19 Dy2 C21 50.2(6)
C24 Dy2 C21 100.8(7)
C18 Dy2 C21 50.1(5)
N2 Dy2 C25 72.5(5)
C22 Dy2 C25 47.1(4)
C23 Dy2 C25 46.9(4)
C26 Dy2 C25 28.4(3)
C19 Dy2 C25 121.8(7)
C24 Dy2 C25 28.2(3)
C18 Dy2 C25 151.0(8)
C21 Dy2 C25 119.4(8)
N2 Dy2 C20 92.8(6)
C22 Dy2 C20 109.2(9)
C23 Dy2 C20 81.7(8)
C26 Dy2 C20 126.2(6)
C19 Dy2 C20 31.0(6)
C24 Dy2 C20 80.7(7)
C18 Dy2 C20 49.5(7)
C21 Dy2 C20 29.7(6)
C25 Dy2 C20 106.5(8)
N2 Dy2 C17 87.5(6)
C22 Dy2 C17 149.8(9)
C23 Dy2 C17 130.4(7)
C26 Dy2 C17 177.7(5)
C19 Dy2 C17 51.8(6)
C24 Dy2 C17 130.9(6)
C18 Dy2 C17 32.0(6)
C21 Dy2 C17 31.4(6)
C25 Dy2 C17 150.2(8)
C20 Dy2 C17 51.4(6)
N2 Dy2 S2 66.0(2)
C22 Dy2 S2 113.6(8)
C23 Dy2 S2 140.1(6)
C26 Dy2 S2 93.0(4)
C19 Dy2 S2 136.3(5)
C24 Dy2 S2 129.7(5)
C18 Dy2 S2 107.2(6)
C21 Dy2 S2 107.8(5)
C25 Dy2 S2 101.8(5)
C20 Dy2 S2 137.2(5)
C17 Dy2 S2 89.3(4)
C11 N1 Dy1 116.6(7)
C27 N2 Dy2 113.7(7)
C16 S1 Dy1 102.5(5)
C16 S1 Dy2 124.3(4)
Dy1 S1 Dy2 111.08(10)
C32 S2 Dy2 98.0(4)
C32 S2 Dy1 122.9(4)
Dy2 S2 Dy1 106.96(9)
C5 C1 C2 106(2)
C5 C1 Dy1 77.1(11)
C2 C1 Dy1 73.8(11)
C3 C2 C1 105(2)
C3 C2 Dy1 77.5(10)
C1 C2 Dy1 74.2(11)
C4 C3 C2 109.9(18)
C4 C3 Dy1 75.4(9)
C2 C3 Dy1 72.0(9)
C3 C4 C5 106.4(16)
C3 C4 Dy1 75.5(10)
C5 C4 Dy1 74.2(8)
C1 C5 C4 112.6(18)
C1 C5 Dy1 73.9(10)
C4 C5 Dy1 76.3(9)
C7 C6 C10 104.2(16)
C7 C6 Dy1 74.8(10)
C10 C6 Dy1 76.1(9)
C8 C7 C6 111(2)
C8 C7 Dy1 76.7(11)
C6 C7 Dy1 74.2(11)
C7 C8 C9 109(2)
C7 C8 Dy1 75.9(12)
C9 C8 Dy1 75.3(9)
C10 C9 C8 110.9(17)
C10 C9 Dy1 76.8(10)
C8 C9 Dy1 75.0(8)
C9 C10 C6 104.9(18)
C9 C10 Dy1 74.3(9)
C6 C10 Dy1 72.4(9)
C12 C11 C16 119.8(13)
C12 C11 N1 122.4(12)
C16 C11 N1 117.7(10)
C13 C12 C11 120.1(16)
C14 C13 C12 119.0(15)
C13 C14 C15 122.4(17)
C14 C15 C16 120.8(16)
C15 C16 C11 117.9(12)
C15 C16 S1 124.5(11)
C11 C16 S1 117.6(9)
C21 C17 C18 100.7(16)
C21 C17 Dy2 73.0(9)
C18 C17 Dy2 72.6(9)
C19 C18 C17 112.0(18)
C19 C18 Dy2 75.3(11)
C17 C18 Dy2 75.4(8)
C18 C19 C20 108(2)
C18 C19 Dy2 75.5(10)
C20 C19 Dy2 75.2(11)
C21 C20 C19 108(2)
C21 C20 Dy2 74.7(9)
C19 C20 Dy2 73.8(10)
C20 C21 C17 111.7(18)
C20 C21 Dy2 75.6(10)
C17 C21 Dy2 75.6(8)
C26 C22 C23 108.0
C26 C22 Dy2 77.2(6)
C23 C22 Dy2 76.4(7)
C22 C23 C24 108.0
C22 C23 Dy2 74.7(7)
C24 C23 Dy2 77.9(7)
C25 C24 C23 108.0
C25 C24 Dy2 76.3(6)
C23 C24 Dy2 73.6(7)
C24 C25 C26 108.0
C24 C25 Dy2 75.4(6)
C26 C25 Dy2 74.0(7)
C25 C26 C22 108.0
C25 C26 Dy2 77.6(7)
C22 C26 Dy2 73.9(6)
C28 C27 C32 120.6(12)
C28 C27 N2 121.9(11)
C32 C27 N2 117.5(10)
C29 C28 C27 120.9(13)
C28 C29 C30 118.8(13)
C31 C30 C29 120.2(14)
C30 C31 C32 122.2(13)
C31 C32 C27 117.2(11)
C31 C32 S2 124.5(10)
C27 C32 S2 118.4(9)
C36 O1 C33 105.4(18)
O1 C33 C34 106.6(19)
C35 C34 C33 104(2)
C34 C35 C36 106(2)
O1 C36 C35 103.0(18)
C40 O2 C37 103.1(19)
C38 C37 O2 103(3)
C39 C38 C37 106(3)
C38 C39 C40 107(3)
O2 C40 C39 106(2)
C44 O3 C41 107(2)
C42 C41 O3 105(3)
C41 C42 C43 107(3)
C44 C43 C42 106(3)
C43 C44 O3 116(3)

loop_
_geom_bond_atom_site_label_1
_geom_bond_atom_site_label_2
_geom_bond_distance
Dy1 N1 2.508(11)
Dy1 C2 2.610(16)
Dy1 C1 2.614(18)
Dy1 C6 2.645(15)
Dy1 C5 2.652(14)
Dy1 C7 2.652(18)
Dy1 C8 2.661(14)
Dy1 C9 2.663(14)
Dy1 C3 2.679(15)
Dy1 C4 2.678(13)
Dy1 C10 2.693(15)
Dy1 S1 2.778(3)
Dy2 N2 2.515(10)
Dy2 C22 2.569(16)
Dy2 C23 2.589(14)
Dy2 C26 2.607(15)
Dy2 C19 2.639(16)
Dy2 C24 2.639(15)
Dy2 C18 2.641(16)
Dy2 C21 2.645(15)
Dy2 C25 2.649(14)
Dy2 C20 2.657(16)
Dy2 C17 2.679(14)
Dy2 S2 2.824(3)
N1 C11 1.457(17)
N2 C27 1.439(15)
S1 C16 1.736(12)
S2 C32 1.751(13)
C1 C5 1.32(3)
C1 C2 1.44(3)
C2 C3 1.39(3)
C3 C4 1.34(3)
C4 C5 1.36(3)
C6 C7 1.42(4)
C6 C10 1.45(3)
C7 C8 1.26(3)
C8 C9 1.36(2)
C9 C10 1.34(3)
C11 C12 1.397(18)
C11 C16 1.396(19)
C12 C13 1.40(3)
C13 C14 1.32(3)
C14 C15 1.38(2)
C15 C16 1.384(19)
C17 C21 1.44(3)
C17 C18 1.47(3)
C18 C19 1.33(3)
C19 C20 1.41(3)
C20 C21 1.36(3)
C22 C26 1.290(12)
C22 C23 1.290(12)
C23 C24 1.290(12)
C24 C25 1.290(12)
C25 C26 1.290(12)
C27 C28 1.371(17)
C27 C32 1.411(16)
C28 C29 1.35(2)
C29 C30 1.40(2)
C30 C31 1.35(2)
C31 C32 1.364(17)
O1 C36 1.38(2)
O1 C33 1.38(2)
C33 C34 1.46(3)
C34 C35 1.44(4)
C35 C36 1.48(3)
O2 C40 1.36(3)
O2 C37 1.42(3)
C37 C38 1.38(6)
C38 C39 1.34(5)
C39 C40 1.41(4)
O3 C44 1.34(3)
O3 C41 1.42(3)
C41 C42 1.41(5)
C42 C43 1.47(5)
C43 C44 1.25(4)

loop_
_geom_hbond_atom_site_label_D
_geom_hbond_atom_site_label_H
_geom_hbond_atom_site_label_A
_geom_hbond_distance_DH
_geom_hbond_distance_HA
_geom_hbond_distance_DA
_geom_hbond_angle_DHA
_geom_hbond_site_symmetry_A
N2 H2B O2 0.90 2.13 2.999(17) 162.3 .
N1 H1B O3 0.90 2.16 2.98(2) 151.2 1_465
N1 H1A O1 0.90 2.12 2.970(18) 157.7 .
